data_1547690
loop_
_publ_author_name
'Tao Zheng'
'Zaixing Yang'
'Daxiang Gui'
'Zhiyong Liu'
'Xiangxiang Wang'
'Xing Dai'
'Shengtang Liu'
'Linjuan Zhang'
'Yang Gao'
'Lanhua Chen'
'Daopeng Sheng'
'Yanlong Wang'
'Juan Diwu'
'Jianqiang Wang'
'Ruhong Zhou'
'Zhifang Chai'
'Thomas E. Albrecht-Schmitt'
'Shuao Wanga'

_publ_section_title
;
 Overcoming the crystallization and designability issues in the
 ultrastable zirconium phosphonate framework system
;
_journal_name_full 'Nature Communications'
_journal_page_first 15369
_journal_paper_doi 10.1038/ncomms15369
_journal_volume 8
_journal_year 2017
_chemical_formula_moiety 'C68 H48 F18 O24 P8 Zr7'
_chemical_formula_sum 'C68 H48 F18 O24 P8 Zr7'
_chemical_formula_weight 2477.37
_space_group_crystal_system monoclinic
_space_group_IT_number 14
_space_group_name_Hall '-P 2yn'
_space_group_name_H-M_alt 'P 1 21/n 1'
_symmetry_space_group_name_Hall '-P 2yn'
_symmetry_space_group_name_H-M 'P 1 21/n 1'
_atom_sites_solution_hydrogens geom
_cell_angle_alpha 90
_cell_angle_beta 117.718(2)
_cell_angle_gamma 90
_cell_formula_units_Z 2
_cell_length_a 16.9609(13)
_cell_length_b 26.425(2)
_cell_length_c 16.9629(13)
_cell_measurement_reflns_used 9755
_cell_measurement_temperature 296(2)
_cell_measurement_theta_max 23.24
_cell_measurement_theta_min 2.52
_cell_volume 6730.2(9)
_computing_cell_refinement 'Bruker SAINT'
_computing_data_collection 'Bruker APEX2'
_computing_data_reduction 'Bruker SAINT'
_computing_molecular_graphics 'SHELXL-2016/6 (Sheldrick, 2016)'
_computing_publication_material 'SHELXL-2016/6 (Sheldrick, 2016)'
_computing_structure_refinement 'SHELXL-2016/6 (Sheldrick, 2016)'
_computing_structure_solution 'SHELXL-2016/6 (Sheldrick, 2016)'
_diffrn_ambient_temperature 296(2)
_diffrn_measured_fraction_theta_full 0.994
_diffrn_measured_fraction_theta_max 0.994
_diffrn_measurement_device_type 'Bruker APEX-II CCD'
_diffrn_measurement_method '\f and \w scans'
_diffrn_radiation_type MoK\a
_diffrn_radiation_wavelength 0.71073
_diffrn_reflns_av_R_equivalents 0.0799
_diffrn_reflns_av_unetI/netI 0.0361
_diffrn_reflns_Laue_measured_fraction_full 0.994
_diffrn_reflns_Laue_measured_fraction_max 0.994
_diffrn_reflns_limit_h_max 18
_diffrn_reflns_limit_h_min -18
_diffrn_reflns_limit_k_max 29
_diffrn_reflns_limit_k_min -29
_diffrn_reflns_limit_l_max 18
_diffrn_reflns_limit_l_min -18
_diffrn_reflns_number 156826
_diffrn_reflns_point_group_measured_fraction_full 0.994
_diffrn_reflns_point_group_measured_fraction_max 0.994
_diffrn_reflns_theta_full 23.352
_diffrn_reflns_theta_max 23.352
_diffrn_reflns_theta_min 2.322
_exptl_absorpt_coefficient_mu 0.686
_exptl_absorpt_correction_T_max 0.912
_exptl_absorpt_correction_T_min 0.878
_exptl_absorpt_correction_type multi-scan
_exptl_absorpt_process_details 'SADABS, Bruker'
_exptl_crystal_colour colorless
_exptl_crystal_density_diffrn 1.222
_exptl_crystal_description block
_exptl_crystal_F_000 2420
_exptl_crystal_size_max 0.257
_exptl_crystal_size_mid 0.158
_exptl_crystal_size_min 0.134
_refine_diff_density_max 2.562
_refine_diff_density_min -2.991
_refine_diff_density_rms 0.202
_refine_ls_extinction_coef .
_refine_ls_extinction_method none
_refine_ls_goodness_of_fit_ref 1.053
_refine_ls_hydrogen_treatment constr
_refine_ls_matrix_type full
_refine_ls_number_parameters 565
_refine_ls_number_reflns 9705
_refine_ls_number_restraints 953
_refine_ls_restrained_S_all 1.063
_refine_ls_R_factor_all 0.1317
_refine_ls_R_factor_gt 0.1085
_refine_ls_shift/su_max 0.000
_refine_ls_shift/su_mean 0.000
_refine_ls_structure_factor_coef Fsqd
_refine_ls_weighting_details 'w=1/[\s^2^(Fo^2^)+(0.1964P)^2^+80.7906P] where P=(Fo^2^+2Fc^2^)/3'
_refine_ls_weighting_scheme calc
_refine_ls_wR_factor_gt 0.3076
_refine_ls_wR_factor_ref 0.3315
_reflns_Friedel_coverage 0.000
_reflns_Friedel_fraction_full .
_reflns_Friedel_fraction_max .
_reflns_number_gt 7456
_reflns_number_total 9705
_reflns_threshold_expression 'I > 2\s(I)'
_cod_data_source_file ncomms15369-3.cif
_cod_data_source_block SZ3
_cod_original_formula_sum ' C68 H48 F18 O24 P8 Zr7 '
_cod_database_code 1547690
_shelx_space_group_comment
;
The symmetry employed for this shelxl refinement is uniquely defined
by the following loop, which should always be used as a source of
symmetry information in preference to the above space-group names.
They are only intended as comments.
;
_shelx_estimated_absorpt_t_min 0.843
_shelx_estimated_absorpt_t_max 0.914

loop_
_space_group_symop_operation_xyz
'x, y, z'
'-x+1/2, y+1/2, -z+1/2'
'-x, -y, -z'
'x-1/2, -y-1/2, z-1/2'

loop_
_atom_site_label
_atom_site_type_symbol
_atom_site_fract_x
_atom_site_fract_y
_atom_site_fract_z
_atom_site_U_iso_or_equiv
_atom_site_adp_type
_atom_site_occupancy
_atom_site_site_symmetry_order
_atom_site_calc_flag
_atom_site_refinement_flags_posn
_atom_site_refinement_flags_adp
_atom_site_refinement_flags_occupancy
_atom_site_disorder_assembly
_atom_site_disorder_group
Zr1 Zr 1.13100(15) 0.37522(8) 0.86915(15) 0.1058(7) Uani 1 1 d . U . . .
Zr2 Zr 0.49839(8) 0.05755(5) 0.80714(7) 0.0526(4) Uani 1 1 d . U . . .
Zr3 Zr 0.30712(8) 0.55752(5) 0.99831(8) 0.0525(4) Uani 1 1 d . U . . .
Zr4 Zr 0.000000 0.500000 0.000000 0.0266(4) Uani 1 2 d S U P . .
P1 P 0.94267(19) 0.45497(12) 0.7854(2) 0.0465(8) Uani 1 1 d . U . . .
P2 P 0.4178(2) 0.09377(10) 0.58240(19) 0.0365(7) Uani 1 1 d . U . . .
P3 P 0.2009(2) 0.48873(12) 0.7991(2) 0.0463(8) Uani 1 1 d . U . . .
P4 P 0.2150(2) 0.45488(12) 0.05749(18) 0.0463(8) Uani 1 1 d . U . . .
F1 F 1.0956(12) 0.3403(7) 0.7579(11) 0.175(5) Uani 1 1 d . U . . .
F2 F 1.2420(11) 0.3404(7) 0.9035(13) 0.180(6) Uani 1 1 d . U . . .
F3 F 1.0865(11) 0.3229(7) 0.9130(10) 0.161(5) Uani 1 1 d . U . . .
F4 F 0.6106(7) 0.0931(6) 0.8546(8) 0.137(4) Uani 1 1 d . U . . .
F5 F 0.4419(7) 0.1178(4) 0.8300(7) 0.095(3) Uani 1 1 d . U . . .
F6 F 0.5349(8) 0.0304(5) 0.9265(6) 0.119(4) Uani 1 1 d . U . . .
F7 F 0.4265(6) 0.5306(5) 1.0347(8) 0.120(3) Uani 1 1 d . U . . .
F8 F 0.3553(8) 0.5929(6) 1.1111(7) 0.140(4) Uani 1 1 d . U . . .
F9 F 0.3305(7) 0.6181(4) 0.9420(7) 0.095(3) Uani 1 1 d . U . . .
O1 O 1.0002(8) 0.4084(5) 0.8043(10) 0.110(3) Uani 1 1 d . U . . .
O2 O 0.9619(5) 0.4757(3) 0.8740(5) 0.0486(19) Uani 1 1 d . U . . .
O3 O 0.9535(6) 0.4920(4) 0.7266(6) 0.066(2) Uani 1 1 d . U . . .
O4 O 0.4617(7) 0.0813(3) 0.6797(6) 0.064(2) Uani 1 1 d . U . . .
O5 O 0.3204(6) 0.0812(3) 0.5393(7) 0.062(2) Uani 1 1 d . U . . .
O6 O 0.4656(5) 0.0684(2) 0.5347(5) 0.0379(17) Uani 1 1 d . U . . .
O7 O 0.2655(6) 0.5195(4) 0.8767(6) 0.060(2) Uani 1 1 d . U . . .
O8 O 0.1716(6) 0.4417(4) 0.8290(6) 0.063(2) Uani 1 1 d . U . . .
O9 O 0.1232(6) 0.5197(4) 0.7344(6) 0.060(2) Uani 1 1 d . U . . .
O10 O 0.1265(5) 0.4757(3) 0.0385(5) 0.0466(18) Uani 1 1 d . U . . .
O11 O 0.2728(6) 0.4921(4) 0.0462(6) 0.065(2) Uani 1 1 d . U . . .
O12 O 0.1985(9) 0.4089(5) 0.0008(7) 0.104(4) Uani 1 1 d . U . . .
C1 C 0.8276(7) 0.4353(4) 0.7304(7) 0.041(2) Uani 1 1 d . U . . .
C2 C 0.7849(8) 0.4213(6) 0.7778(9) 0.064(3) Uani 1 1 d . U . . .
H2 H 0.816022 0.419317 0.839563 0.077 Uiso 1 1 calc R U . . .
C3 C 0.6945(8) 0.4100(6) 0.7334(8) 0.058(3) Uani 1 1 d . U . . .
H3 H 0.665977 0.400828 0.766735 0.070 Uiso 1 1 calc R U . . .
C4 C 0.6460(6) 0.4118(4) 0.6430(6) 0.031(2) Uani 1 1 d . U . . .
C5 C 0.6907(8) 0.4301(5) 0.5978(8) 0.055(3) Uani 1 1 d . U . . .
H5 H 0.659325 0.434856 0.536483 0.066 Uiso 1 1 calc R U . . .
C6 C 0.7779(9) 0.4412(6) 0.6405(9) 0.063(3) Uani 1 1 d . U . . .
H6 H 0.805380 0.453337 0.607844 0.076 Uiso 1 1 calc R U . . .
C7 C 0.4266(6) 0.1602(3) 0.5737(6) 0.0291(19) Uani 1 1 d . U . . .
C8 C 0.3892(9) 0.1934(5) 0.6111(9) 0.055(3) Uani 1 1 d . U . . .
H8 H 0.359937 0.179725 0.640839 0.066 Uiso 1 1 calc R U . . .
C9 C 0.3931(8) 0.2422(4) 0.6066(8) 0.047(3) Uani 1 1 d . U . . .
H9 H 0.366143 0.261824 0.632821 0.056 Uiso 1 1 calc R U . . .
C10 C 0.4351(5) 0.2661(3) 0.5650(6) 0.0221(17) Uani 1 1 d . U . . .
C010 C 0.5392(6) 0.3397(3) 0.6045(5) 0.0222(17) Uani 1 1 d . U . . .
H01A H 0.570461 0.322556 0.576741 0.027 Uiso 1 1 calc R U . . .
H01B H 0.566991 0.330176 0.666887 0.027 Uiso 1 1 calc R U . . .
C11 C 0.4730(8) 0.2358(4) 0.5290(8) 0.049(3) Uani 1 1 d . U . . .
H11 H 0.503551 0.250128 0.501063 0.059 Uiso 1 1 calc R U . . .
C12 C 0.4678(9) 0.1823(5) 0.5326(9) 0.055(3) Uani 1 1 d . U . . .
H12 H 0.493571 0.162309 0.505653 0.066 Uiso 1 1 calc R U . . .
C13 C 0.2608(7) 0.4683(4) 0.7399(7) 0.037(2) Uani 1 1 d . U . . .
C14 C 0.2169(10) 0.4595(7) 0.6511(10) 0.075(4) Uani 1 1 d . U . . .
C15 C 0.2637(9) 0.4441(6) 0.6065(10) 0.072(4) Uani 1 1 d . U . . .
C17 C 0.3932(10) 0.4433(6) 0.7365(9) 0.072(4) Uani 1 1 d . U . . .
C18 C 0.3480(10) 0.4592(7) 0.7837(10) 0.075(4) Uani 1 1 d . U . . .
C16 C 0.3509(6) 0.4326(4) 0.6492(6) 0.032(2) Uani 1 1 d . U . . .
C19 C 0.2700(7) 0.4352(4) 0.1723(7) 0.040(2) Uani 1 1 d . U . . .
C20 C 0.2235(9) 0.4217(6) 0.2147(8) 0.059(3) Uani 1 1 d . U . . .
H20 H 0.161740 0.419617 0.183372 0.071 Uiso 1 1 calc R U . . .
C21 C 0.2671(8) 0.4109(6) 0.3056(8) 0.056(3) Uani 1 1 d . U . . .
H21 H 0.233090 0.402428 0.333750 0.067 Uiso 1 1 calc R U . . .
C22 C 0.3559(6) 0.4123(4) 0.3541(6) 0.0295(19) Uani 1 1 d . U . . .
C23 C 0.4022(8) 0.4292(5) 0.3080(8) 0.055(3) Uani 1 1 d . U . . .
H23 H 0.463914 0.431918 0.338111 0.067 Uiso 1 1 calc R U . . .
C24 C 0.3588(9) 0.4413(6) 0.2225(9) 0.063(3) Uani 1 1 d . U . . .
H24 H 0.391098 0.454681 0.195619 0.075 Uiso 1 1 calc R U . . .
C27 C 0.4013(6) 0.4086(3) 0.5996(6) 0.0249(18) Uani 1 1 d . U . . .
C28 C 0.4042(6) 0.3987(3) 0.4534(6) 0.0257(18) Uani 1 1 d . U . . .
C29 C 0.5468(6) 0.3982(4) 0.5965(6) 0.0278(18) Uani 1 1 d . U . . .
C30 C 0.4406(6) 0.3231(3) 0.5591(6) 0.0226(17) Uani 1 1 d . U . . .
C31 C 0.3567(6) 0.4244(4) 0.5014(6) 0.0281(19) Uani 1 1 d . U . . .
H31A H 0.359630 0.460831 0.496946 0.034 Uiso 1 1 calc R U . . .
H31B H 0.294463 0.414492 0.473220 0.034 Uiso 1 1 calc R U . . .
C32 C 0.5023(6) 0.4133(4) 0.4983(6) 0.0271(19) Uani 1 1 d . U . . .
H32A H 0.507760 0.449580 0.493326 0.033 Uiso 1 1 calc R U . . .
H32B H 0.531971 0.396586 0.468561 0.033 Uiso 1 1 calc R U . . .
C33 C 0.3937(6) 0.3522(3) 0.6067(6) 0.0225(17) Uani 1 1 d . U . . .
H33A H 0.331302 0.342719 0.579640 0.027 Uiso 1 1 calc R U . . .
H33B H 0.420913 0.342531 0.668976 0.027 Uiso 1 1 calc R U . . .
C34 C 0.4988(6) 0.4242(4) 0.6437(6) 0.0277(19) Uani 1 1 d . U . . .
H34A H 0.526998 0.414538 0.706046 0.033 Uiso 1 1 calc R U . . .
H34B H 0.503353 0.460652 0.640436 0.033 Uiso 1 1 calc R U . . .
C35 C 0.3959(6) 0.3400(3) 0.4613(6) 0.0223(17) Uani 1 1 d . U . . .
H35A H 0.333448 0.330667 0.433314 0.027 Uiso 1 1 calc R U . . .
H35B H 0.423607 0.322808 0.430036 0.027 Uiso 1 1 calc R U . . .

loop_
_atom_site_aniso_label
_atom_site_aniso_U_11
_atom_site_aniso_U_22
_atom_site_aniso_U_33
_atom_site_aniso_U_23
_atom_site_aniso_U_13
_atom_site_aniso_U_12
Zr1 0.1090(15) 0.0987(14) 0.1072(15) -0.0106(11) 0.0481(13) 0.0129(11)
Zr2 0.0361(7) 0.0875(10) 0.0336(7) -0.0077(6) 0.0157(5) -0.0074(6)
Zr3 0.0351(7) 0.0872(10) 0.0345(7) -0.0070(6) 0.0156(5) -0.0075(6)
Zr4 0.0147(6) 0.0327(7) 0.0133(6) 0.0137(5) -0.0094(5) -0.0136(5)
P1 0.0255(14) 0.0584(19) 0.0522(18) -0.0229(14) 0.0150(13) -0.0160(13)
P2 0.0495(16) 0.0231(13) 0.0479(16) -0.0017(11) 0.0319(14) 0.0030(11)
P3 0.0494(18) 0.0560(19) 0.0468(17) -0.0046(14) 0.0336(15) 0.0018(14)
P4 0.0527(18) 0.0586(19) 0.0232(14) 0.0159(12) 0.0140(13) 0.0228(15)
F1 0.214(12) 0.181(12) 0.150(8) -0.041(8) 0.101(8) -0.003(9)
F2 0.144(8) 0.193(13) 0.217(12) 0.029(11) 0.094(8) 0.049(8)
F3 0.160(10) 0.183(11) 0.156(10) 0.022(8) 0.087(9) 0.006(8)
F4 0.077(6) 0.211(12) 0.123(7) -0.064(8) 0.048(5) -0.063(7)
F5 0.111(6) 0.096(6) 0.095(6) -0.034(5) 0.061(6) -0.011(5)
F6 0.135(8) 0.180(9) 0.040(4) 0.007(5) 0.039(5) 0.041(7)
F7 0.039(4) 0.182(9) 0.129(8) 0.040(7) 0.031(5) 0.008(5)
F8 0.130(9) 0.212(12) 0.078(6) -0.061(6) 0.049(6) -0.064(8)
F9 0.100(6) 0.091(6) 0.110(6) -0.011(5) 0.062(6) -0.036(5)
O1 0.066(5) 0.089(6) 0.151(8) -0.030(5) 0.031(5) -0.014(4)
O2 0.037(4) 0.064(5) 0.030(3) 0.002(3) 0.003(3) -0.024(3)
O3 0.050(5) 0.099(6) 0.053(4) -0.024(4) 0.028(4) -0.041(4)
O4 0.104(6) 0.047(4) 0.059(4) 0.009(3) 0.053(4) 0.006(4)
O5 0.058(4) 0.049(4) 0.098(6) -0.005(4) 0.053(4) -0.006(4)
O6 0.047(4) 0.028(3) 0.041(4) -0.008(3) 0.023(3) 0.014(3)
O7 0.072(5) 0.072(5) 0.053(4) -0.010(4) 0.044(4) -0.001(4)
O8 0.061(5) 0.080(5) 0.060(5) -0.003(4) 0.036(4) 0.001(4)
O9 0.050(4) 0.074(5) 0.071(5) 0.000(4) 0.041(4) 0.011(4)
O10 0.029(3) 0.061(4) 0.035(4) 0.019(3) 0.003(3) -0.001(3)
O11 0.053(4) 0.094(5) 0.055(5) 0.039(4) 0.029(4) 0.023(4)
O12 0.149(8) 0.086(6) 0.053(5) -0.002(4) 0.028(5) 0.027(5)
C1 0.033(4) 0.054(6) 0.037(4) -0.023(4) 0.016(3) -0.020(4)
C2 0.043(5) 0.092(7) 0.049(5) -0.016(6) 0.015(4) -0.020(5)
C3 0.040(5) 0.090(7) 0.038(5) -0.005(5) 0.013(4) -0.016(5)
C4 0.027(4) 0.036(5) 0.029(4) -0.005(4) 0.012(3) -0.002(4)
C5 0.040(5) 0.076(7) 0.041(5) 0.001(5) 0.014(4) -0.014(5)
C6 0.046(5) 0.090(8) 0.055(5) -0.006(6) 0.024(4) -0.010(5)
C7 0.037(5) 0.023(4) 0.034(5) -0.002(3) 0.022(4) 0.001(3)
C8 0.073(7) 0.042(5) 0.074(7) 0.005(5) 0.053(5) -0.001(5)
C9 0.063(6) 0.038(4) 0.063(6) -0.005(4) 0.050(5) 0.006(4)
C10 0.018(4) 0.029(4) 0.022(4) -0.001(3) 0.012(3) 0.001(3)
C010 0.022(4) 0.027(4) 0.013(4) -0.005(3) 0.004(3) 0.003(3)
C11 0.061(6) 0.045(5) 0.066(6) 0.000(5) 0.049(5) -0.001(5)
C12 0.076(7) 0.041(5) 0.072(7) -0.001(5) 0.055(5) -0.003(5)
C13 0.039(4) 0.039(5) 0.038(4) -0.002(4) 0.020(4) 0.002(4)
C14 0.057(6) 0.112(8) 0.059(5) -0.021(6) 0.028(5) 0.016(6)
C15 0.053(5) 0.109(8) 0.056(6) -0.022(6) 0.026(5) 0.016(6)
C17 0.059(6) 0.110(8) 0.052(5) -0.017(6) 0.031(5) 0.024(6)
C18 0.064(6) 0.113(8) 0.056(6) -0.016(6) 0.033(5) 0.021(6)
C16 0.028(4) 0.041(5) 0.032(4) -0.004(4) 0.017(4) 0.000(4)
C19 0.038(5) 0.051(5) 0.027(4) 0.016(4) 0.012(3) 0.016(4)
C20 0.046(5) 0.086(7) 0.040(5) 0.020(5) 0.014(4) 0.016(5)
C21 0.036(5) 0.093(7) 0.039(5) 0.015(5) 0.016(4) 0.011(5)
C22 0.029(4) 0.034(5) 0.022(4) 0.003(3) 0.009(3) 0.005(4)
C23 0.041(5) 0.078(7) 0.043(5) 0.018(5) 0.015(4) -0.001(5)
C24 0.055(5) 0.090(7) 0.043(5) 0.011(5) 0.023(4) 0.005(6)
C27 0.026(4) 0.025(4) 0.022(4) -0.003(3) 0.010(3) 0.006(3)
C28 0.021(4) 0.027(4) 0.023(4) 0.000(3) 0.006(3) 0.005(3)
C29 0.027(4) 0.032(4) 0.022(4) -0.001(3) 0.010(3) 0.000(3)
C30 0.020(4) 0.029(4) 0.024(4) -0.001(3) 0.013(3) 0.003(3)
C31 0.026(4) 0.030(4) 0.021(4) -0.006(3) 0.004(3) 0.007(4)
C32 0.024(4) 0.027(4) 0.025(4) 0.002(3) 0.006(3) -0.006(3)
C33 0.015(4) 0.036(4) 0.022(4) -0.002(3) 0.014(3) 0.003(3)
C34 0.021(4) 0.029(4) 0.027(4) -0.006(4) 0.006(3) 0.005(3)
C35 0.016(4) 0.025(4) 0.022(4) -0.004(3) 0.006(3) 0.006(3)

loop_
_atom_type_symbol
_atom_type_description
_atom_type_scat_dispersion_real
_atom_type_scat_dispersion_imag
_atom_type_scat_source
C C 0.0033 0.0016 'International Tables Vol C Tables 4.2.6.8 and 6.1.1.4'
H H 0.0000 0.0000 'International Tables Vol C Tables 4.2.6.8 and 6.1.1.4'
N N 0.0061 0.0033 'International Tables Vol C Tables 4.2.6.8 and 6.1.1.4'
O O 0.0106 0.0060 'International Tables Vol C Tables 4.2.6.8 and 6.1.1.4'
F F 0.0171 0.0103 'International Tables Vol C Tables 4.2.6.8 and 6.1.1.4'
P P 0.1023 0.0942 'International Tables Vol C Tables 4.2.6.8 and 6.1.1.4'
Zr Zr -2.9673 0.5597 'International Tables Vol C Tables 4.2.6.8 and 6.1.1.4'

loop_
_geom_angle_atom_site_label_1
_geom_angle_atom_site_label_2
_geom_angle_atom_site_label_3
_geom_angle
_geom_angle_site_symmetry_1
_geom_angle_site_symmetry_3
F3 Zr1 F2 92.6(7) . .
F3 Zr1 F1 92.0(7) . .
F2 Zr1 F1 83.3(8) . .
F3 Zr1 O8 170.9(6) . 1_655
F2 Zr1 O8 94.3(6) . 1_655
F1 Zr1 O8 94.7(6) . 1_655
F3 Zr1 O1 89.6(6) . .
F2 Zr1 O1 168.4(7) . .
F1 Zr1 O1 85.2(7) . .
O8 Zr1 O1 84.8(5) 1_655 .
F3 Zr1 O12 90.7(6) . 1_656
F2 Zr1 O12 84.9(7) . 1_656
F1 Zr1 O12 168.0(7) . 1_656
O8 Zr1 O12 84.0(4) 1_655 1_656
O1 Zr1 O12 106.5(5) . 1_656
F4 Zr2 F6 88.3(6) . .
F4 Zr2 F5 90.0(5) . .
F6 Zr2 F5 92.3(5) . .
F4 Zr2 O4 92.7(5) . .
F6 Zr2 O4 176.2(4) . .
F5 Zr2 O4 91.3(4) . .
F4 Zr2 O9 175.4(4) . 2_546
F6 Zr2 O9 87.8(5) . 2_546
F5 Zr2 O9 87.7(4) . 2_546
O4 Zr2 O9 91.3(4) . 2_546
F4 Zr2 O3 94.7(5) . 2_646
F6 Zr2 O3 90.2(4) . 2_646
F5 Zr2 O3 174.7(4) . 2_646
O4 Zr2 O3 86.0(3) . 2_646
O9 Zr2 O3 87.8(4) 2_546 2_646
F8 Zr3 F7 88.0(6) . .
F8 Zr3 F9 90.0(5) . .
F7 Zr3 F9 92.1(5) . .
F8 Zr3 O5 93.4(5) . 2_556
F7 Zr3 O5 176.4(5) . 2_556
F9 Zr3 O5 91.3(4) . 2_556
F8 Zr3 O7 175.2(4) . .
F7 Zr3 O7 87.8(5) . .
F9 Zr3 O7 88.0(4) . .
O5 Zr3 O7 90.9(4) 2_556 .
F8 Zr3 O11 94.6(5) . 1_556
F7 Zr3 O11 90.6(4) . 1_556
F9 Zr3 O11 174.8(4) . 1_556
O5 Zr3 O11 86.0(3) 2_556 1_556
O7 Zr3 O11 87.7(4) . 1_556
O2 Zr4 O2 180.0(4) 3_666 1_454
O2 Zr4 O10 89.4(3) 3_666 .
O2 Zr4 O10 90.6(3) 1_454 .
O2 Zr4 O10 90.6(3) 3_666 3_565
O2 Zr4 O10 89.4(3) 1_454 3_565
O10 Zr4 O10 180.0 . 3_565
O2 Zr4 O6 91.7(3) 3_666 2
O2 Zr4 O6 88.3(3) 1_454 2
O10 Zr4 O6 88.4(3) . 2
O10 Zr4 O6 91.6(3) 3_565 2
O2 Zr4 O6 88.3(3) 3_666 4_565
O2 Zr4 O6 91.7(3) 1_454 4_565
O10 Zr4 O6 91.6(3) . 4_565
O10 Zr4 O6 88.4(3) 3_565 4_565
O6 Zr4 O6 180.0 2 4_565
O3 P1 O2 113.8(5) . .
O3 P1 O1 114.6(7) . .
O2 P1 O1 105.6(7) . .
O3 P1 C1 106.7(5) . .
O2 P1 C1 107.8(5) . .
O1 P1 C1 108.1(6) . .
O4 P2 O5 111.0(6) . .
O4 P2 O6 111.7(5) . .
O5 P2 O6 112.2(5) . .
O4 P2 C7 106.9(5) . .
O5 P2 C7 107.1(5) . .
O6 P2 C7 107.6(4) . .
O7 P3 O9 112.2(6) . .
O7 P3 O8 111.8(5) . .
O9 P3 O8 112.2(5) . .
O7 P3 C13 106.2(5) . .
O9 P3 C13 106.6(5) . .
O8 P3 C13 107.4(5) . .
O11 P4 O10 113.2(5) . .
O11 P4 O12 113.5(7) . .
O10 P4 O12 107.1(7) . .
O11 P4 C19 107.0(5) . .
O10 P4 C19 107.7(5) . .
O12 P4 C19 108.0(6) . .
P1 O1 Zr1 148.4(7) . .
P1 O2 Zr4 174.2(6) . 1_656
P1 O3 Zr2 156.9(6) . 2_656
P2 O4 Zr2 168.7(7) . .
P2 O5 Zr3 169.7(7) . 2_546
P2 O6 Zr4 144.8(5) . 2_545
P3 O7 Zr3 153.6(5) . .
P3 O8 Zr1 179.0(6) . 1_455
P3 O9 Zr2 153.6(6) . 2_556
P4 O10 Zr4 173.8(6) . .
P4 O11 Zr3 157.7(6) . 1_554
P4 O12 Zr1 148.0(7) . 1_454
C2 C1 C6 118.1(11) . .
C2 C1 P1 121.2(9) . .
C6 C1 P1 120.1(9) . .
C1 C2 C3 119.7(12) . .
C1 C2 H2 120.2 . .
C3 C2 H2 120.2 . .
C4 C3 C2 122.5(12) . .
C4 C3 H3 118.8 . .
C2 C3 H3 118.8 . .
C3 C4 C5 115.8(10) . .
C3 C4 C29 120.9(9) . .
C5 C4 C29 123.2(9) . .
C6 C5 C4 121.6(12) . .
C6 C5 H5 119.2 . .
C4 C5 H5 119.2 . .
C5 C6 C1 122.0(12) . .
C5 C6 H6 119.0 . .
C1 C6 H6 119.0 . .
C12 C7 C8 115.1(10) . .
C12 C7 P2 124.2(8) . .
C8 C7 P2 120.6(8) . .
C9 C8 C7 123.5(11) . .
C9 C8 H8 118.2 . .
C7 C8 H8 118.2 . .
C8 C9 C10 122.8(10) . .
C8 C9 H9 118.6 . .
C10 C9 H9 118.6 . .
C11 C10 C9 115.8(9) . .
C11 C10 C30 120.4(8) . .
C9 C10 C30 123.8(8) . .
C30 C010 C29 110.6(7) . .
C30 C010 H01A 109.5 . .
C29 C010 H01A 109.5 . .
C30 C010 H01B 109.5 . .
C29 C010 H01B 109.5 . .
H01A C010 H01B 108.1 . .
C10 C11 C12 121.5(10) . .
C10 C11 H11 119.3 . .
C12 C11 H11 119.3 . .
C7 C12 C11 121.2(11) . .
C7 C12 H12 119.4 . .
C11 C12 H12 119.4 . .
C18 C13 C14 118.9(11) . .
C18 C13 P3 120.5(9) . .
C14 C13 P3 120.5(9) . .
C13 C14 C15 119.9(13) . .
C16 C15 C14 122.5(13) . .
C16 C17 C18 122.6(13) . .
C13 C18 C17 119.6(13) . .
C17 C16 C15 115.8(11) . .
C17 C16 C27 121.8(9) . .
C15 C16 C27 122.3(9) . .
C20 C19 C24 117.1(11) . .
C20 C19 P4 121.2(9) . .
C24 C19 P4 120.8(9) . .
C19 C20 C21 120.4(12) . .
C19 C20 H20 119.8 . .
C21 C20 H20 119.8 . .
C22 C21 C20 122.6(11) . .
C22 C21 H21 118.7 . .
C20 C21 H21 118.7 . .
C21 C22 C23 115.2(10) . .
C21 C22 C28 122.8(9) . .
C23 C22 C28 122.0(9) . .
C24 C23 C22 120.9(12) . .
C24 C23 H23 119.6 . .
C22 C23 H23 119.6 . .
C23 C24 C19 123.4(13) . .
C23 C24 H24 118.3 . .
C19 C24 H24 118.3 . .
C33 C27 C34 110.0(7) . .
C33 C27 C31 109.8(7) . .
C34 C27 C31 109.6(8) . .
C33 C27 C16 105.4(7) . .
C34 C27 C16 111.3(7) . .
C31 C27 C16 110.7(7) . .
C32 C28 C22 113.0(8) . .
C32 C28 C31 110.0(8) . .
C22 C28 C31 109.4(7) . .
C32 C28 C35 109.3(7) . .
C22 C28 C35 107.5(7) . .
C31 C28 C35 107.5(8) . .
C32 C29 C4 111.6(8) . .
C32 C29 C34 109.7(8) . .
C4 C29 C34 110.3(7) . .
C32 C29 C010 109.6(7) . .
C4 C29 C010 107.6(7) . .
C34 C29 C010 108.1(8) . .
C10 C30 C35 110.3(7) . .
C10 C30 C010 109.6(7) . .
C35 C30 C010 109.4(7) . .
C10 C30 C33 113.0(7) . .
C35 C30 C33 107.4(7) . .
C010 C30 C33 107.1(7) . .
C27 C31 C28 109.8(7) . .
C27 C31 H31A 109.7 . .
C28 C31 H31A 109.7 . .
C27 C31 H31B 109.7 . .
C28 C31 H31B 109.7 . .
H31A C31 H31B 108.2 . .
C28 C32 C29 110.5(7) . .
C28 C32 H32A 109.6 . .
C29 C32 H32A 109.6 . .
C28 C32 H32B 109.6 . .
C29 C32 H32B 109.6 . .
H32A C32 H32B 108.1 . .
C27 C33 C30 111.1(7) . .
C27 C33 H33A 109.4 . .
C30 C33 H33A 109.4 . .
C27 C33 H33B 109.4 . .
C30 C33 H33B 109.4 . .
H33A C33 H33B 108.0 . .
C27 C34 C29 109.8(7) . .
C27 C34 H34A 109.7 . .
C29 C34 H34A 109.7 . .
C27 C34 H34B 109.7 . .
C29 C34 H34B 109.7 . .
H34A C34 H34B 108.2 . .
C30 C35 C28 111.2(7) . .
C30 C35 H35A 109.4 . .
C28 C35 H35A 109.4 . .
C30 C35 H35B 109.4 . .
C28 C35 H35B 109.4 . .
H35A C35 H35B 108.0 . .

loop_
_geom_bond_atom_site_label_1
_geom_bond_atom_site_label_2
_geom_bond_distance
_geom_bond_site_symmetry_2
Zr1 F3 1.885(16) .
Zr1 F2 1.926(15) .
Zr1 F1 1.928(15) .
Zr1 O8 2.112(10) 1_655
Zr1 O1 2.152(12) .
Zr1 O12 2.171(11) 1_656
Zr2 F4 1.930(10) .
Zr2 F6 1.956(9) .
Zr2 F5 1.988(9) .
Zr2 O4 2.051(8) .
Zr2 O9 2.096(8) 2_546
Zr2 O3 2.104(9) 2_646
Zr3 F8 1.936(10) .
Zr3 F7 1.956(9) .
Zr3 F9 1.996(9) .
Zr3 O5 2.047(8) 2_556
Zr3 O7 2.099(8) .
Zr3 O11 2.104(9) 1_556
Zr4 O2 2.028(8) 3_666
Zr4 O2 2.028(8) 1_454
Zr4 O10 2.035(7) .
Zr4 O10 2.035(7) 3_565
Zr4 O6 2.067(6) 2
Zr4 O6 2.067(6) 4_565
P1 O3 1.468(10) .
P1 O2 1.486(8) .
P1 O1 1.510(13) .
P1 C1 1.805(10) .
P2 O4 1.497(9) .
P2 O5 1.502(9) .
P2 O6 1.540(7) .
P2 C7 1.775(9) .
P3 O7 1.502(10) .
P3 O9 1.505(10) .
P3 O8 1.512(10) .
P3 C13 1.812(10) .
P4 O11 1.463(10) .
P4 O10 1.486(8) .
P4 O12 1.492(12) .
P4 C19 1.801(10) .
C1 C2 1.360(17) .
C1 C6 1.366(18) .
C2 C3 1.391(17) .
C2 H2 0.9300 .
C3 C4 1.364(15) .
C3 H3 0.9300 .
C4 C5 1.392(16) .
C4 C29 1.533(13) .
C5 C6 1.343(18) .
C5 H5 0.9300 .
C6 H6 0.9300 .
C7 C12 1.328(15) .
C7 C8 1.396(15) .
C8 C9 1.294(16) .
C8 H8 0.9300 .
C9 C10 1.368(14) .
C9 H9 0.9300 .
C10 C11 1.339(14) .
C10 C30 1.517(13) .
C010 C30 1.544(12) .
C010 C29 1.562(13) .
C010 H01A 0.9700 .
C010 H01B 0.9700 .
C11 C12 1.419(17) .
C11 H11 0.9300 .
C12 H12 0.9300 .
C13 C18 1.332(18) .
C13 C14 1.353(18) .
C14 C15 1.388(19) .
C15 C16 1.345(17) .
C17 C16 1.342(17) .
C17 C18 1.406(18) .
C16 C27 1.583(13) .
C19 C20 1.341(17) .
C19 C24 1.351(17) .
C20 C21 1.395(16) .
C20 H20 0.9300 .
C21 C22 1.339(15) .
C21 H21 0.9300 .
C22 C23 1.414(15) .
C22 C28 1.536(12) .
C23 C24 1.324(17) .
C23 H23 0.9300 .
C24 H24 0.9300 .
C27 C33 1.507(13) .
C27 C34 1.521(13) .
C27 C31 1.531(12) .
C28 C32 1.522(12) .
C28 C31 1.544(13) .
C28 C35 1.567(12) .
C29 C32 1.528(12) .
C29 C34 1.544(13) .
C30 C35 1.536(12) .
C30 C33 1.573(11) .
C31 H31A 0.9700 .
C31 H31B 0.9700 .
C32 H32A 0.9700 .
C32 H32B 0.9700 .
C33 H33A 0.9700 .
C33 H33B 0.9700 .
C34 H34A 0.9700 .
C34 H34B 0.9700 .
C35 H35A 0.9700 .
C35 H35B 0.9700 .
